data_1511597
loop_
_publ_author_name
'Schaefer, J.'
'Bluhm, K.'

_publ_section_title
;
 Synthese und Kristallstruktur von Cu9Ti2(B2O5)2(BO3)2O6 - ein
 Kupfertitanboratpyroboratoxid?
;
_journal_name_full 'Zeitschrift fuer Anorganische und Allgemeine Chemie'
_journal_page_first 1583
_journal_page_last 1588
_journal_paper_doi 10.1002/zaac.19946200915
_journal_volume 620
_journal_year 1994
_chemical_formula_sum 'B6 Cu9 O22 Ti2'
_chemical_name_systematic 'Cu9 Ti2 (B2 O5)2 (B O3)2 O6'
_space_group_IT_number 2
_symmetry_space_group_name_Hall '-P 1'
_symmetry_space_group_name_H-M 'P -1'
_cell_angle_alpha 104.53
_cell_angle_beta 96.25
_cell_angle_gamma 90.36
_cell_formula_units_Z 2
_cell_length_a 7.246
_cell_length_b 10.637
_cell_length_c 11.436
_cell_volume 847.658
_citation_journal_id_ASTM ZAACAB
_cod_data_source_file boron4-x_249.cif
_cod_data_source_block B6Cu9O22Ti2
_cod_original_cell_volume 847.6577
_cod_database_code 1511597

loop_
_symmetry_equiv_pos_as_xyz
x,y,z
-x,-y,-z

loop_
_atom_site_label
_atom_site_type_symbol
_atom_site_fract_x
_atom_site_fract_y
_atom_site_fract_z
_atom_site_occupancy
_atom_site_U_iso_or_equiv
B2 B+3 0.568 0.494 0.793 1 0.0
Cu6 Cu+2 0.0863 0.765 0.8602 1 0.0
O3 O-2 0.1528 0.4992 0.9031 1 0.0
O13 O-2 0.0704 0.9758 0.3683 1 0.0
Cu7 Cu+2 0.0582 0.7888 0.3072 1 0.0
Cu8 Cu+2 0.1331 0.4972 0.3888 1 0.0
O21 O-2 0.0945 0.2123 0.8454 1 0.0
O17 O-2 0.167 0.2387 0.0833 1 0.0
Cu2 Cu+2 0.3778 0.2353 0.2036 1 0.0
O5 O-2 0.4434 0.3974 0.7278 1 0.0
O15 O-2 0.242 0.1915 0.5626 1 0.0
Cu4 Cu+2 0.1803 0.3612 0.9831 1 0.0
B1 B+3 0.057 0.493 0.792 1 0.0
Cu3 Cu+2 0.2409 0.0029 0.5114 1 0.0
Ti2 Ti+4 0.1178 0.0895 0.9323 1 0.0
O22 O-2 0.4199 0.7784 0.1422 1 0.0
O16 O-2 0.1853 0.394 0.5065 1 0.0
O1 O-2 0.0576 0.6066 0.2784 1 0.0
O8 O-2 0.3191 0.6111 0.5033 1 0.0
O9 O-2 0.2412 0.8158 0.4624 1 0.0
Cu1 Cu+2 0.4262 0.2171 0.7101 1 0.0
Cu9 Cu+2 0.3776 0.5016 0.6131 1 0.0
O6 O-2 0.3557 0.4926 0.0907 1 0.0
B3 B+3 0.329 0.741 0.53 1 0.0
O19 O-2 0.3575 0.7555 0.9085 1 0.0
O7 O-2 0.4468 0.8018 0.6384 1 0.0
O11 O-2 0.423 0.0299 0.649 1 0.0
O12 O-2 0.0995 0.2002 0.3665 1 0.0
O2 O-2 0.0594 0.5983 0.7398 1 0.0
B4 B+3 0.491 0.935 0.696 1 0.0
O10 O-2 0.3853 0.0519 0.2027 1 0.0
B5 B+3 0.034 0.073 0.314 1 0.0
O4 O-2 0.4074 0.4153 0.2732 1 0.0
B6 B+3 0.177 0.262 0.482 1 0.0
O14 O-2 0.9241 0.0574 0.2075 1 0.0
O18 O-2 0.1223 0.9204 0.0187 1 0.0
O20 O-2 0.3685 0.0515 0.9572 1 0.0
Cu5 Cu+2 0.3384 0.6286 0.0069 1 0.0
Ti1 Ti+4 0.3867 0.8981 0.0488 1 0.0
